data_7228165
loop_
_publ_author_name
'Wang, Zhaojin'
'Wang, Tianyu'
'Zhang, Chi'
'Humphrey, Mark G.'

_publ_section_title
;
 Efficient crystallization-induced emission in fluorenyl-tethered
 carboranes
;
_journal_name_full 'Phys. Chem. Chem. Phys.'
_journal_paper_doi 10.1039/C7CP02118F
_journal_year 2017
_chemical_formula_sum 'C23 H28 B10'
_chemical_formula_weight 412.55
_chemical_name_systematic
; 
 ? 
;
_space_group_IT_number 2
_symmetry_cell_setting triclinic
_symmetry_space_group_name_Hall '-P 1'
_symmetry_space_group_name_H-M 'P -1'
_atom_sites_solution_hydrogens geom
_atom_sites_solution_primary direct
_atom_sites_solution_secondary difmap
_audit_creation_method SHELXL-97
_audit_update_record
;
2017-01-16 deposited with the CCDC.
2017-05-02 downloaded from the CCDC.
;
_cell_angle_alpha 90.007(2)
_cell_angle_beta 102.099(2)
_cell_angle_gamma 110.257(2)
_cell_formula_units_Z 2
_cell_length_a 10.2378(4)
_cell_length_b 10.7582(5)
_cell_length_c 11.6502(6)
_cell_measurement_reflns_used 4314
_cell_measurement_temperature 293(2)
_cell_measurement_theta_max 25.680
_cell_measurement_theta_min 0.01
_cell_volume 1173.35(10)
_computing_structure_refinement 'SHELXL-97 (Sheldrick, 1997)'
_computing_structure_solution 'SHELXS-97 (Sheldrick, 1990)'
_diffrn_ambient_temperature 120
_diffrn_measured_fraction_theta_full 0.970
_diffrn_measured_fraction_theta_max 0.970
_diffrn_measurement_device_type 'Bruker D8 VENTURE'
_diffrn_radiation_monochromator graphite
_diffrn_radiation_source 'fine-focus sealed tube'
_diffrn_radiation_type MoK\a
_diffrn_radiation_wavelength 0.71073
_diffrn_reflns_av_R_equivalents 0.0512
_diffrn_reflns_av_sigmaI/netI 0.0498
_diffrn_reflns_limit_h_max 12
_diffrn_reflns_limit_h_min -12
_diffrn_reflns_limit_k_max 13
_diffrn_reflns_limit_k_min -13
_diffrn_reflns_limit_l_max 14
_diffrn_reflns_limit_l_min -14
_diffrn_reflns_number 19120
_diffrn_reflns_theta_full 25.68
_diffrn_reflns_theta_max 25.68
_diffrn_reflns_theta_min 3.46
_exptl_absorpt_coefficient_mu 0.059
_exptl_crystal_colour colorless
_exptl_crystal_density_diffrn 1.168
_exptl_crystal_density_method 'not measured'
_exptl_crystal_description block
_exptl_crystal_F_000 432
_exptl_crystal_recrystallization_method 'Re-crystallisation from solvent'
_refine_diff_density_max 0.327
_refine_diff_density_min -0.296
_refine_diff_density_rms 0.058
_refine_ls_extinction_method none
_refine_ls_goodness_of_fit_ref 0.939
_refine_ls_hydrogen_treatment mixed
_refine_ls_matrix_type full
_refine_ls_number_parameters 298
_refine_ls_number_reflns 4314
_refine_ls_number_restraints 0
_refine_ls_restrained_S_all 0.939
_refine_ls_R_factor_all 0.0931
_refine_ls_R_factor_gt 0.0668
_refine_ls_shift/su_max 0.000
_refine_ls_shift/su_mean 0.000
_refine_ls_structure_factor_coef Fsqd
_refine_ls_weighting_details 'calc w=1/[\s^2^(Fo^2^)+(0.0199P)^2^+3.1168P] where P=(Fo^2^+2Fc^2^)/3'
_refine_ls_weighting_scheme calc
_refine_ls_wR_factor_gt 0.1359
_refine_ls_wR_factor_ref 0.1491
_reflns_number_gt 3257
_reflns_number_total 4314
_reflns_threshold_expression >2sigma(I)
_cod_data_source_file c7cp02118f2.cif
_cod_data_source_block s
_cod_original_cell_volume 1173.35(9)
_cod_original_sg_symbol_H-M P-1
_cod_database_code 7228165

loop_
_symmetry_equiv_pos_as_xyz
'x, y, z'
'-x, -y, -z'

loop_
_atom_site_label
_atom_site_type_symbol
_atom_site_fract_x
_atom_site_fract_y
_atom_site_fract_z
_atom_site_U_iso_or_equiv
_atom_site_adp_type
_atom_site_occupancy
_atom_site_symmetry_multiplicity
_atom_site_calc_flag
_atom_site_refinement_flags
C3 C 0.1978(3) 0.4578(2) 0.3338(2) 0.0156(5) Uani 1 1 d .
C11 C -0.0361(3) 0.1626(2) 0.5273(2) 0.0175(5) Uani 1 1 d .
C4 C 0.0487(3) 0.3972(2) 0.3055(2) 0.0162(5) Uani 1 1 d .
C1 C 0.2722(3) 0.5652(2) 0.2632(2) 0.0155(5) Uani 1 1 d .
C6 C 0.0627(3) 0.2667(2) 0.4735(2) 0.0165(5) Uani 1 1 d .
C18 C 0.2772(3) 0.3769(3) 0.1005(2) 0.0187(6) Uani 1 1 d .
C2 C 0.3172(3) 0.5214(2) 0.1370(2) 0.0161(5) Uani 1 1 d .
C5 C -0.0174(3) 0.3018(2) 0.3746(2) 0.0160(5) Uani 1 1 d .
C8 C 0.2764(3) 0.4219(3) 0.4326(2) 0.0212(6) Uani 1 1 d .
C7 C 0.2095(3) 0.3268(3) 0.5029(2) 0.0218(6) Uani 1 1 d .
C9 C -0.1756(3) 0.2208(3) 0.3573(2) 0.0200(6) Uani 1 1 d .
C15 C -0.2888(3) 0.0360(3) 0.4912(2) 0.0244(6) Uani 1 1 d .
C10 C -0.1742(3) 0.1342(3) 0.4608(2) 0.0188(6) Uani 1 1 d .
C13 C -0.1238(3) -0.0046(3) 0.6559(2) 0.0248(6) Uani 1 1 d .
C14 C -0.2614(3) -0.0331(3) 0.5892(2) 0.0257(6) Uani 1 1 d .
C12 C -0.0086(3) 0.0942(3) 0.6260(2) 0.0226(6) Uani 1 1 d .
C23 C 0.1600(3) 0.3159(3) 0.0088(3) 0.0291(7) Uani 1 1 d .
C19 C 0.3594(3) 0.3038(3) 0.1528(2) 0.0275(7) Uani 1 1 d .
C16 C -0.2318(3) 0.1357(3) 0.2390(2) 0.0285(7) Uani 1 1 d .
C17 C -0.2625(3) 0.3104(3) 0.3648(3) 0.0312(7) Uani 1 1 d .
C21 C 0.2083(4) 0.1126(3) 0.0222(3) 0.0370(8) Uani 1 1 d .
C22 C 0.1257(3) 0.1840(3) -0.0310(3) 0.0371(8) Uani 1 1 d .
C20 C 0.3238(4) 0.1719(3) 0.1133(3) 0.0340(7) Uani 1 1 d .
B3 B 0.1797(3) 0.5819(3) 0.1262(2) 0.0170(6) Uani 1 1 d .
B7 B 0.4730(3) 0.6392(3) 0.1185(3) 0.0184(6) Uani 1 1 d .
B8 B 0.3042(3) 0.6326(3) 0.0341(3) 0.0180(6) Uani 1 1 d .
B9 B 0.2512(3) 0.7507(3) 0.1005(3) 0.0204(6) Uani 1 1 d .
B4 B 0.2299(3) 0.7055(3) 0.2442(3) 0.0188(6) Uani 1 1 d .
B5 B 0.3993(3) 0.7125(3) 0.3289(3) 0.0198(6) Uani 1 1 d .
B6 B 0.4486(3) 0.5920(3) 0.2614(3) 0.0177(6) Uani 1 1 d .
B12 B 0.4343(3) 0.7882(3) 0.0965(3) 0.0204(6) Uani 1 1 d .
B11 B 0.5251(3) 0.7619(3) 0.2381(3) 0.0198(6) Uani 1 1 d .
B10 B 0.3900(3) 0.8332(3) 0.2267(2) 0.0218(7) Uani 1 1 d .
H12A H 0.1003 0.1052 0.6679 0.033 Uiso 1 1 d R
H13 H -0.1168 -0.0736 0.7171 0.033 Uiso 1 1 d R
H14 H -0.3496 -0.1148 0.6062 0.033 Uiso 1 1 d R
H15 H -0.3952 0.0046 0.4407 0.033 Uiso 1 1 d R
H18 H 0.2655 0.2914 0.5780 0.033 Uiso 1 1 d R
H2 H 0.3890 0.4726 0.4585 0.033 Uiso 1 1 d R
H1 H -0.0035 0.4268 0.2282 0.033 Uiso 1 1 d R
H5 H 0.4240 0.7292 0.4265 0.033 Uiso 1 1 d R
H10 H 0.4162 0.9409 0.2554 0.033 Uiso 1 1 d R
H4 H 0.1480 0.7145 0.2807 0.033 Uiso 1 1 d R
H11 H 0.6303 0.8164 0.2809 0.033 Uiso 1 1 d R
H12 H 0.4918 0.8684 0.0527 0.033 Uiso 1 1 d R
H9 H 0.1912 0.8063 0.0536 0.033 Uiso 1 1 d R
H3 H 0.0666 0.4988 0.0914 0.033 Uiso 1 1 d R
H7 H 0.5471 0.5979 0.0841 0.033 Uiso 1 1 d R
H8 H 0.2633 0.5826 -0.0619 0.033 Uiso 1 1 d R
H6 H 0.4887 0.5199 0.3045 0.033 Uiso 1 1 d R
H23 H 0.0933 0.3692 -0.0362 0.033 Uiso 1 1 d R
H22 H 0.0291 0.1396 -0.1015 0.033 Uiso 1 1 d R
H21 H 0.1752 0.0170 -0.0123 0.033 Uiso 1 1 d R
H20 H 0.3841 0.1186 0.1579 0.033 Uiso 1 1 d R
H19 H 0.4560 0.3556 0.2179 0.033 Uiso 1 1 d R
H30 H -0.1750 0.0780 0.2273 0.033 Uiso 1 1 d R
H31 H -0.2231 0.2009 0.1744 0.033 Uiso 1 1 d R
H32 H -0.3364 0.0914 0.2308 0.033 Uiso 1 1 d R
H33 H -0.3783 0.2451 0.3605 0.033 Uiso 1 1 d R
H34 H -0.2198 0.3739 0.4442 0.033 Uiso 1 1 d R
H35 H -0.2661 0.3676 0.2899 0.033 Uiso 1 1 d R

loop_
_atom_site_aniso_label
_atom_site_aniso_U_11
_atom_site_aniso_U_22
_atom_site_aniso_U_33
_atom_site_aniso_U_23
_atom_site_aniso_U_13
_atom_site_aniso_U_12
C3 0.0175(13) 0.0140(12) 0.0140(12) -0.0018(10) 0.0031(10) 0.0043(10)
C11 0.0234(14) 0.0153(12) 0.0140(12) -0.0015(10) 0.0061(11) 0.0061(11)
C4 0.0179(13) 0.0175(13) 0.0133(12) -0.0004(10) 0.0018(10) 0.0072(11)
C1 0.0144(12) 0.0167(12) 0.0130(12) -0.0011(10) 0.0011(10) 0.0038(10)
C6 0.0200(13) 0.0146(12) 0.0145(12) -0.0018(10) 0.0033(10) 0.0062(11)
C18 0.0226(14) 0.0175(13) 0.0182(13) -0.0004(11) 0.0098(11) 0.0066(11)
C2 0.0151(12) 0.0205(13) 0.0126(12) 0.0001(10) 0.0024(10) 0.0068(11)
C5 0.0161(13) 0.0167(13) 0.0152(12) -0.0032(10) 0.0034(10) 0.0057(10)
C8 0.0157(13) 0.0237(14) 0.0195(13) 0.0031(11) 0.0002(11) 0.0035(11)
C7 0.0212(14) 0.0229(14) 0.0181(13) 0.0039(11) 0.0013(11) 0.0059(11)
C9 0.0166(13) 0.0237(14) 0.0167(13) 0.0034(11) 0.0034(10) 0.0036(11)
C15 0.0227(15) 0.0248(15) 0.0215(14) -0.0004(12) 0.0067(11) 0.0023(12)
C10 0.0215(14) 0.0180(13) 0.0138(12) -0.0036(10) 0.0049(11) 0.0029(11)
C13 0.0350(16) 0.0198(14) 0.0216(14) 0.0039(11) 0.0114(12) 0.0093(12)
C14 0.0317(16) 0.0203(14) 0.0237(15) -0.0001(12) 0.0118(12) 0.0042(12)
C12 0.0270(15) 0.0239(14) 0.0193(14) 0.0023(11) 0.0065(11) 0.0115(12)
C23 0.0254(15) 0.0273(15) 0.0325(16) -0.0064(13) 0.0030(13) 0.0087(13)
C19 0.0366(17) 0.0284(15) 0.0222(14) 0.0046(12) 0.0088(13) 0.0163(13)
C16 0.0246(15) 0.0329(16) 0.0191(14) 0.0030(12) 0.0027(12) 0.0002(13)
C17 0.0257(16) 0.0385(17) 0.0356(17) 0.0124(14) 0.0127(13) 0.0158(14)
C21 0.051(2) 0.0180(15) 0.0457(19) -0.0036(14) 0.0276(17) 0.0074(14)
C22 0.0295(17) 0.0299(17) 0.045(2) -0.0133(15) 0.0076(15) 0.0031(14)
C20 0.055(2) 0.0241(15) 0.0320(17) 0.0057(13) 0.0182(16) 0.0209(15)
B3 0.0185(15) 0.0204(15) 0.0135(14) 0.0010(12) 0.0034(12) 0.0088(12)
B7 0.0149(14) 0.0205(15) 0.0194(15) 0.0029(12) 0.0049(12) 0.0051(12)
B8 0.0202(15) 0.0182(15) 0.0160(14) 0.0023(12) 0.0048(12) 0.0068(12)
B9 0.0220(16) 0.0212(15) 0.0207(15) 0.0052(13) 0.0053(13) 0.0107(13)
B4 0.0207(15) 0.0198(15) 0.0184(15) 0.0001(12) 0.0043(12) 0.0101(13)
B5 0.0198(15) 0.0164(14) 0.0184(15) -0.0028(12) 0.0027(12) 0.0015(12)
B6 0.0134(14) 0.0197(15) 0.0163(14) -0.0004(12) -0.0016(11) 0.0040(12)
B12 0.0200(15) 0.0195(15) 0.0205(15) 0.0034(12) 0.0048(12) 0.0054(13)
B11 0.0178(15) 0.0194(15) 0.0197(15) 0.0010(12) 0.0038(12) 0.0038(12)
B10 0.0233(16) 0.0207(15) 0.0224(16) 0.0036(13) 0.0072(13) 0.0079(13)

loop_
_atom_type_symbol
_atom_type_description
_atom_type_scat_dispersion_real
_atom_type_scat_dispersion_imag
_atom_type_scat_source
C C 0.0033 0.0016 'International Tables Vol C Tables 4.2.6.8 and 6.1.1.4'
H H 0.0000 0.0000 'International Tables Vol C Tables 4.2.6.8 and 6.1.1.4'
B B 0.0013 0.0007 'International Tables Vol C Tables 4.2.6.8 and 6.1.1.4'

loop_
_geom_angle_atom_site_label_1
_geom_angle_atom_site_label_2
_geom_angle_atom_site_label_3
_geom_angle
C8 C3 C4 119.2(2)
C8 C3 C1 120.0(2)
C4 C3 C1 120.7(2)
C10 C11 C12 121.3(2)
C10 C11 C6 108.7(2)
C12 C11 C6 130.1(2)
C5 C4 C3 119.4(2)
C5 C4 H1 125.3
C3 C4 H1 115.1
C3 C1 B4 121.3(2)
C3 C1 B5 121.8(2)
B4 C1 B5 62.69(17)
C3 C1 B3 118.3(2)
B4 C1 B3 62.34(16)
B5 C1 B3 112.8(2)
C3 C1 B6 118.6(2)
B4 C1 B6 113.06(19)
B5 C1 B6 62.21(17)
B3 C1 B6 110.48(19)
C3 C1 C2 119.1(2)
B4 C1 C2 109.80(18)
B5 C1 C2 109.28(18)
B3 C1 C2 59.83(15)
B6 C1 C2 59.42(15)
C7 C6 C5 120.2(2)
C7 C6 C11 131.6(2)
C5 C6 C11 108.1(2)
C23 C18 C19 119.0(3)
C23 C18 C2 119.6(2)
C19 C18 C2 121.4(2)
C18 C2 B8 120.8(2)
C18 C2 B7 122.2(2)
B8 C2 B7 62.51(16)
C18 C2 B6 119.5(2)
B8 C2 B6 113.0(2)
B7 C2 B6 62.51(16)
C18 C2 B3 117.2(2)
B8 C2 B3 62.34(16)
B7 C2 B3 113.0(2)
B6 C2 B3 110.7(2)
C18 C2 C1 118.95(19)
B8 C2 C1 109.60(19)
B7 C2 C1 110.07(19)
B6 C2 C1 60.04(15)
B3 C2 C1 59.49(15)
C4 C5 C6 120.8(2)
C4 C5 C9 128.0(2)
C6 C5 C9 111.2(2)
C7 C8 C3 121.2(2)
C7 C8 H2 119.0
C3 C8 H2 119.7
C6 C7 C8 119.1(2)
C6 C7 H18 116.4
C8 C7 H18 124.4
C5 C9 C10 100.9(2)
C5 C9 C17 111.3(2)
C10 C9 C17 111.9(2)
C5 C9 C16 110.7(2)
C10 C9 C16 111.2(2)
C17 C9 C16 110.5(2)
C10 C15 C14 118.3(3)
C10 C15 H15 124.1
C14 C15 H15 117.3
C15 C10 C11 120.5(2)
C15 C10 C9 128.4(2)
C11 C10 C9 111.1(2)
C14 C13 C12 120.6(2)
C14 C13 H13 112.8
C12 C13 H13 125.8
C13 C14 C15 121.3(2)
C13 C14 H14 121.4
C15 C14 H14 117.1
C13 C12 C11 118.1(3)
C13 C12 H12A 120.7
C11 C12 H12A 120.3
C18 C23 C22 120.6(3)
C18 C23 H23 121.9
C22 C23 H23 117.5
C20 C19 C18 120.2(3)
C20 C19 H19 121.8
C18 C19 H19 117.8
C9 C16 H30 114.0
C9 C16 H31 106.5
H30 C16 H31 107.3
C9 C16 H32 106.3
H30 C16 H32 117.6
H31 C16 H32 104.3
C9 C17 H33 108.8
C9 C17 H34 110.7
H33 C17 H34 110.4
C9 C17 H35 111.0
H33 C17 H35 105.1
H34 C17 H35 110.6
C20 C21 C22 120.1(3)
C20 C21 H21 125.6
C22 C21 H21 114.3
C21 C22 C23 119.7(3)
C21 C22 H22 122.8
C23 C22 H22 117.4
C21 C20 C19 120.5(3)
C21 C20 H20 121.5
C19 C20 H20 118.0
C1 B3 C2 60.68(15)
C1 B3 B9 106.2(2)
C2 B3 B9 106.0(2)
C1 B3 B4 58.56(15)
C2 B3 B4 107.5(2)
B9 B3 B4 60.47(17)
C1 B3 B8 107.4(2)
C2 B3 B8 58.40(15)
B9 B3 B8 60.30(16)
B4 B3 B8 109.0(2)
C1 B3 H3 116.1
C2 B3 H3 112.4
B9 B3 H3 132.6
B4 B3 H3 127.4
B8 B3 H3 120.6
C2 B7 B8 58.63(15)
C2 B7 B11 105.6(2)
B8 B7 B11 107.8(2)
C2 B7 B6 58.93(15)
B8 B7 B6 107.0(2)
B11 B7 B6 59.49(16)
C2 B7 B12 105.4(2)
B8 B7 B12 59.79(16)
B11 B7 B12 60.28(17)
B6 B7 B12 107.3(2)
C2 B7 H7 114.7
B8 B7 H7 123.7
B11 B7 H7 125.7
B6 B7 H7 113.9
B12 B7 H7 133.0
C2 B8 B12 106.0(2)
C2 B8 B9 105.94(19)
B12 B8 B9 60.34(17)
C2 B8 B7 58.86(15)
B12 B8 B7 60.35(17)
B9 B8 B7 108.5(2)
C2 B8 B3 59.26(15)
B12 B8 B3 107.4(2)
B9 B8 B3 59.31(16)
B7 B8 B3 107.6(2)
C2 B8 H8 112.5
B12 B8 H8 132.6
B9 B8 H8 128.6
B7 B8 H8 120.0
B3 B8 H8 115.5
B3 B9 B8 60.40(16)
B3 B9 B4 60.22(16)
B8 B9 B4 108.9(2)
B3 B9 B12 107.9(2)
B8 B9 B12 59.80(17)
B4 B9 B12 108.3(2)
B3 B9 B10 107.6(2)
B8 B9 B10 107.7(2)
B4 B9 B10 60.01(16)
B12 B9 B10 59.74(16)
B3 B9 H9 125.0
B8 B9 H9 125.0
B4 B9 H9 119.5
B12 B9 H9 120.8
B10 B9 H9 117.8
C1 B4 B3 59.10(15)
C1 B4 B9 105.8(2)
B3 B4 B9 59.31(16)
C1 B4 B5 58.82(16)
B3 B4 B5 107.1(2)
B9 B4 B5 107.8(2)
C1 B4 B10 105.5(2)
B3 B4 B10 107.2(2)
B9 B4 B10 60.40(16)
B5 B4 B10 59.61(16)
C1 B4 H4 119.0
B3 B4 H4 117.1
B9 B4 H4 123.4
B5 B4 H4 124.0
B10 B4 H4 128.4
C1 B5 B10 105.8(2)
C1 B5 B11 106.0(2)
B10 B5 B11 60.24(16)
C1 B5 B6 59.34(16)
B10 B5 B6 107.6(2)
B11 B5 B6 59.56(17)
C1 B5 B4 58.49(16)
B10 B5 B4 60.33(16)
B11 B5 B4 108.3(2)
B6 B5 B4 107.4(2)
C1 B5 H5 118.6
B10 B5 H5 126.2
B11 B5 H5 125.9
B6 B5 H5 120.2
B4 B5 H5 120.1
C2 B6 C1 60.54(15)
C2 B6 B11 105.8(2)
C1 B6 B11 105.8(2)
C2 B6 B5 107.2(2)
C1 B6 B5 58.45(16)
B11 B6 B5 60.08(17)
C2 B6 B7 58.56(15)
C1 B6 B7 107.34(19)
B11 B6 B7 60.17(17)
B5 B6 B7 108.7(2)
C2 B6 H6 111.5
C1 B6 H6 114.2
B11 B6 H6 134.9
B5 B6 H6 127.0
B7 B6 H6 122.0
B8 B12 B10 108.3(2)
B8 B12 B9 59.86(17)
B10 B12 B9 60.38(16)
B8 B12 B7 59.86(16)
B10 B12 B7 108.0(2)
B9 B12 B7 107.7(2)
B8 B12 B11 107.4(2)
B10 B12 B11 59.83(16)
B9 B12 B11 107.6(2)
B7 B12 B11 59.69(17)
B8 B12 H12 128.4
B10 B12 H12 115.8
B9 B12 H12 123.3
B7 B12 H12 124.1
B11 B12 H12 117.0
B6 B11 B5 60.35(17)
B6 B11 B7 60.33(16)
B5 B11 B7 109.0(2)
B6 B11 B10 107.8(2)
B5 B11 B10 59.81(16)
B7 B11 B10 108.3(2)
B6 B11 B12 107.8(2)
B5 B11 B12 108.0(2)
B7 B11 B12 60.03(17)
B10 B11 B12 59.88(16)
B6 B11 H11 119.9
B5 B11 H11 116.1
B7 B11 H11 125.3
B10 B11 H11 120.2
B12 B11 H11 126.2
B5 B10 B11 59.95(16)
B5 B10 B12 108.4(2)
B11 B10 B12 60.28(16)
B5 B10 B4 60.05(16)
B11 B10 B4 107.9(2)
B12 B10 B4 108.0(2)
B5 B10 B9 107.54(19)
B11 B10 B9 107.6(2)
B12 B10 B9 59.88(16)
B4 B10 B9 59.59(16)
B5 B10 H10 122.4
B11 B10 H10 121.9
B12 B10 H10 120.7
B4 B10 H10 122.2
B9 B10 H10 121.8

loop_
_geom_bond_atom_site_label_1
_geom_bond_atom_site_label_2
_geom_bond_distance
C3 C8 1.397(3)
C3 C4 1.401(3)
C3 C1 1.498(3)
C11 C10 1.391(4)
C11 C12 1.397(4)
C11 C6 1.467(3)
C4 C5 1.381(3)
C4 H1 1.0550
C1 B4 1.711(4)
C1 B5 1.717(4)
C1 B3 1.720(4)
C1 B6 1.733(4)
C1 C2 1.741(3)
C6 C7 1.380(4)
C6 C5 1.400(3)
C18 C23 1.389(4)
C18 C19 1.394(4)
C18 C2 1.500(4)
C2 B8 1.711(4)
C2 B7 1.715(4)
C2 B6 1.722(4)
C2 B3 1.726(4)
C5 C9 1.520(3)
C8 C7 1.391(4)
C8 H2 1.0659
C7 H18 1.0867
C9 C10 1.524(3)
C9 C17 1.535(4)
C9 C16 1.540(4)
C15 C10 1.391(4)
C15 C14 1.395(4)
C15 H15 1.0596
C13 C14 1.387(4)
C13 C12 1.395(4)
C13 H13 1.0394
C14 H14 1.0734
C12 H12A 1.0840
C23 C22 1.392(4)
C23 H23 1.0914
C19 C20 1.389(4)
C19 H19 1.0809
C16 H30 1.0131
C16 H31 1.0250
C16 H32 0.9932
C17 H33 1.1402
C17 H34 1.0656
C17 H35 1.0698
C21 C20 1.373(5)
C21 C22 1.386(5)
C21 H21 1.0174
C22 H22 1.1012
C20 H20 1.0436
B3 B9 1.759(4)
B3 B4 1.776(4)
B3 B8 1.779(4)
B3 H3 1.1790
B7 B8 1.778(4)
B7 B11 1.780(4)
B7 B6 1.783(4)
B7 B12 1.786(4)
B7 H7 1.1373
B8 B12 1.776(4)
B8 B9 1.777(4)
B8 H8 1.1675
B9 B4 1.780(4)
B9 B12 1.786(4)
B9 B10 1.795(4)
B9 H9 1.0716
B4 B5 1.783(4)
B4 B10 1.788(4)
B4 H4 1.0486
B5 B10 1.775(4)
B5 B11 1.777(4)
B5 B6 1.782(4)
B5 H5 1.1119
B6 B11 1.768(4)
B6 H6 1.0748
B12 B10 1.783(4)
B12 B11 1.791(4)
B12 H12 1.0611
B11 B10 1.783(4)
B11 H11 1.0437
B10 H10 1.1288

loop_
_geom_torsion_atom_site_label_1
_geom_torsion_atom_site_label_2
_geom_torsion_atom_site_label_3
_geom_torsion_atom_site_label_4
_geom_torsion
C8 C3 C4 C5 -1.0(4)
C1 C3 C4 C5 -177.7(2)
C8 C3 C1 B4 -120.7(3)
C4 C3 C1 B4 56.0(3)
C8 C3 C1 B5 -45.4(3)
C4 C3 C1 B5 131.2(3)
C8 C3 C1 B3 166.1(2)
C4 C3 C1 B3 -17.2(3)
C8 C3 C1 B6 27.9(3)
C4 C3 C1 B6 -155.4(2)
C8 C3 C1 C2 96.8(3)
C4 C3 C1 C2 -86.5(3)
C10 C11 C6 C7 -178.1(3)
C12 C11 C6 C7 0.4(5)
C10 C11 C6 C5 0.6(3)
C12 C11 C6 C5 179.1(3)
C23 C18 C2 B8 -38.6(3)
C19 C18 C2 B8 138.2(3)
C23 C18 C2 B7 -113.5(3)
C19 C18 C2 B7 63.3(3)
C23 C18 C2 B6 172.2(2)
C19 C18 C2 B6 -11.0(4)
C23 C18 C2 B3 33.9(3)
C19 C18 C2 B3 -149.3(2)
C23 C18 C2 C1 102.3(3)
C19 C18 C2 C1 -80.9(3)
C3 C1 C2 C18 1.4(3)
B4 C1 C2 C18 -145.0(2)
B5 C1 C2 C18 148.0(2)
B3 C1 C2 C18 -106.2(2)
B6 C1 C2 C18 109.3(2)
C3 C1 C2 B8 146.2(2)
B4 C1 C2 B8 -0.2(3)
B5 C1 C2 B8 -67.2(2)
B3 C1 C2 B8 38.57(19)
B6 C1 C2 B8 -105.9(2)
C3 C1 C2 B7 -146.8(2)
B4 C1 C2 B7 66.8(2)
B5 C1 C2 B7 -0.2(3)
B3 C1 C2 B7 105.5(2)
B6 C1 C2 B7 -38.93(19)
C3 C1 C2 B6 -107.9(2)
B4 C1 C2 B6 105.7(2)
B5 C1 C2 B6 38.71(19)
B3 C1 C2 B6 144.5(2)
C3 C1 C2 B3 107.7(2)
B4 C1 C2 B3 -38.74(19)
B5 C1 C2 B3 -105.7(2)
B6 C1 C2 B3 -144.5(2)
C3 C4 C5 C6 1.0(4)
C3 C4 C5 C9 -177.6(2)
C7 C6 C5 C4 -0.3(4)
C11 C6 C5 C4 -179.2(2)
C7 C6 C5 C9 178.5(2)
C11 C6 C5 C9 -0.4(3)
C4 C3 C8 C7 0.3(4)
C1 C3 C8 C7 177.0(2)
C5 C6 C7 C8 -0.4(4)
C11 C6 C7 C8 178.2(3)
C3 C8 C7 C6 0.4(4)
C4 C5 C9 C10 178.7(3)
C6 C5 C9 C10 0.0(3)
C4 C5 C9 C17 -62.4(3)
C6 C5 C9 C17 118.9(2)
C4 C5 C9 C16 60.9(3)
C6 C5 C9 C16 -117.8(2)
C14 C15 C10 C11 -0.3(4)
C14 C15 C10 C9 178.6(3)
C12 C11 C10 C15 -0.2(4)
C6 C11 C10 C15 178.4(2)
C12 C11 C10 C9 -179.3(2)
C6 C11 C10 C9 -0.6(3)
C5 C9 C10 C15 -178.5(3)
C17 C9 C10 C15 63.0(4)
C16 C9 C10 C15 -61.1(4)
C5 C9 C10 C11 0.4(3)
C17 C9 C10 C11 -118.1(3)
C16 C9 C10 C11 117.9(2)
C12 C13 C14 C15 -0.3(4)
C10 C15 C14 C13 0.5(4)
C14 C13 C12 C11 -0.2(4)
C10 C11 C12 C13 0.5(4)
C6 C11 C12 C13 -177.9(3)
C19 C18 C23 C22 -0.5(4)
C2 C18 C23 C22 176.3(3)
C23 C18 C19 C20 0.0(4)
C2 C18 C19 C20 -176.8(2)
C20 C21 C22 C23 -0.3(5)
C18 C23 C22 C21 0.7(5)
C22 C21 C20 C19 -0.3(5)
C18 C19 C20 C21 0.5(4)
C3 C1 B3 C2 -109.1(2)
B4 C1 B3 C2 138.3(2)
B5 C1 B3 C2 99.8(2)
B6 C1 B3 C2 32.29(19)
C3 C1 B3 B9 151.3(2)
B4 C1 B3 B9 38.75(19)
B5 C1 B3 B9 0.2(3)
B6 C1 B3 B9 -67.3(2)
C2 C1 B3 B9 -99.6(2)
C3 C1 B3 B4 112.6(2)
B5 C1 B3 B4 -38.6(2)
B6 C1 B3 B4 -106.0(2)
C2 C1 B3 B4 -138.3(2)
C3 C1 B3 B8 -145.4(2)
B4 C1 B3 B8 102.0(2)
B5 C1 B3 B8 63.5(3)
B6 C1 B3 B8 -4.0(3)
C2 C1 B3 B8 -36.30(18)
C18 C2 B3 C1 109.2(2)
B8 C2 B3 C1 -138.5(2)
B7 C2 B3 C1 -100.5(2)
B6 C2 B3 C1 -32.58(18)
C18 C2 B3 B9 -150.9(2)
B8 C2 B3 B9 -38.54(19)
B7 C2 B3 B9 -0.6(3)
B6 C2 B3 B9 67.3(2)
C1 C2 B3 B9 99.9(2)
C18 C2 B3 B4 145.7(2)
B8 C2 B3 B4 -102.0(2)
B7 C2 B3 B4 -64.0(2)
B6 C2 B3 B4 3.9(3)
C1 C2 B3 B4 36.48(17)
C18 C2 B3 B8 -112.3(2)
B7 C2 B3 B8 37.9(2)
B6 C2 B3 B8 105.9(2)
C1 C2 B3 B8 138.5(2)
C18 C2 B7 B8 110.7(3)
B6 C2 B7 B8 -140.1(2)
B3 C2 B7 B8 -37.9(2)
C1 C2 B7 B8 -102.3(2)
C18 C2 B7 B11 -147.6(2)
B8 C2 B7 B11 101.7(2)
B6 C2 B7 B11 -38.46(19)
B3 C2 B7 B11 63.8(2)
C1 C2 B7 B11 -0.6(3)
C18 C2 B7 B6 -109.2(3)
B8 C2 B7 B6 140.1(2)
B3 C2 B7 B6 102.3(2)
C1 C2 B7 B6 37.86(18)
C18 C2 B7 B12 149.6(2)
B8 C2 B7 B12 38.88(19)
B6 C2 B7 B12 -101.2(2)
B3 C2 B7 B12 1.0(3)
C1 C2 B7 B12 -63.4(2)
C18 C2 B8 B12 -152.2(2)
B7 C2 B8 B12 -39.28(19)
B6 C2 B8 B12 -1.1(3)
B3 C2 B8 B12 101.1(2)
C1 C2 B8 B12 63.8(2)
C18 C2 B8 B9 144.8(2)
B7 C2 B8 B9 -102.3(2)
B6 C2 B8 B9 -64.1(3)
B3 C2 B8 B9 38.06(19)
C1 C2 B8 B9 0.7(3)
C18 C2 B8 B7 -112.9(3)
B6 C2 B8 B7 38.2(2)
B3 C2 B8 B7 140.4(2)
C1 C2 B8 B7 103.0(2)
C18 C2 B8 B3 106.7(2)
B7 C2 B8 B3 -140.4(2)
B6 C2 B8 B3 -102.2(2)
C1 C2 B8 B3 -37.33(18)
B11 B7 B8 C2 -97.7(2)
B6 B7 B8 C2 -35.05(19)
B12 B7 B8 C2 -135.5(2)
C2 B7 B8 B12 135.5(2)
B11 B7 B8 B12 37.83(19)
B6 B7 B8 B12 100.5(2)
C2 B7 B8 B9 97.8(2)
B11 B7 B8 B9 0.1(3)
B6 B7 B8 B9 62.8(2)
B12 B7 B8 B9 -37.72(19)
C2 B7 B8 B3 35.12(19)
B11 B7 B8 B3 -62.6(2)
B6 B7 B8 B3 0.1(3)
B12 B7 B8 B3 -100.4(2)
C1 B3 B8 C2 37.30(18)
B9 B3 B8 C2 136.4(2)
B4 B3 B8 C2 99.3(2)
C1 B3 B8 B12 -61.3(2)
C2 B3 B8 B12 -98.6(2)
B9 B3 B8 B12 37.87(19)
B4 B3 B8 B12 0.7(3)
C1 B3 B8 B9 -99.1(2)
C2 B3 B8 B9 -136.4(2)
B4 B3 B8 B9 -37.2(2)
C1 B3 B8 B7 2.4(3)
C2 B3 B8 B7 -34.95(19)
B9 B3 B8 B7 101.5(2)
B4 B3 B8 B7 64.3(3)
C1 B3 B9 B8 101.1(2)
C2 B3 B9 B8 37.66(18)
B4 B3 B9 B8 139.0(2)
C1 B3 B9 B4 -37.86(19)
C2 B3 B9 B4 -101.3(2)
B8 B3 B9 B4 -139.0(2)
C1 B3 B9 B12 63.4(2)
C2 B3 B9 B12 -0.1(3)
B4 B3 B9 B12 101.2(2)
B8 B3 B9 B12 -37.7(2)
C1 B3 B9 B10 0.3(3)
C2 B3 B9 B10 -63.1(2)
B4 B3 B9 B10 38.18(19)
B8 B3 B9 B10 -100.8(2)
C2 B8 B9 B3 -38.04(18)
B12 B8 B9 B3 -137.6(2)
B7 B8 B9 B3 -99.9(2)
C2 B8 B9 B4 -1.0(3)
B12 B8 B9 B4 -100.6(2)
B7 B8 B9 B4 -62.9(3)
B3 B8 B9 B4 37.0(2)
C2 B8 B9 B12 99.6(2)
B7 B8 B9 B12 37.72(19)
B3 B8 B9 B12 137.6(2)
C2 B8 B9 B10 62.6(2)
B12 B8 B9 B10 -37.03(19)
B7 B8 B9 B10 0.7(3)
B3 B8 B9 B10 100.6(2)
C3 C1 B4 B3 -107.9(2)
B5 C1 B4 B3 139.7(2)
B6 C1 B4 B3 101.9(2)
C2 C1 B4 B3 37.65(18)
C3 C1 B4 B9 -146.0(2)
B5 C1 B4 B9 101.6(2)
B3 C1 B4 B9 -38.11(19)
B6 C1 B4 B9 63.8(2)
C2 C1 B4 B9 -0.5(3)
C3 C1 B4 B5 112.4(3)
B3 C1 B4 B5 -139.7(2)
B6 C1 B4 B5 -37.8(2)
C2 C1 B4 B5 -102.1(2)
C3 C1 B4 B10 151.0(2)
B5 C1 B4 B10 38.63(18)
B3 C1 B4 B10 -101.1(2)
B6 C1 B4 B10 0.8(3)
C2 C1 B4 B10 -63.4(2)
C2 B3 B4 C1 -37.42(18)
B9 B3 B4 C1 -136.3(2)
B8 B3 B4 C1 -99.2(2)
C1 B3 B4 B9 136.3(2)
C2 B3 B4 B9 98.9(2)
B8 B3 B4 B9 37.1(2)
C1 B3 B4 B5 35.37(18)
C2 B3 B4 B5 -2.1(3)
B9 B3 B4 B5 -101.0(2)
B8 B3 B4 B5 -63.9(2)
C1 B3 B4 B10 98.1(2)
C2 B3 B4 B10 60.6(2)
B9 B3 B4 B10 -38.26(19)
B8 B3 B4 B10 -1.2(3)
B3 B9 B4 C1 38.01(19)
B8 B9 B4 C1 0.9(3)
B12 B9 B4 C1 -62.6(3)
B10 B9 B4 C1 -99.1(2)
B8 B9 B4 B3 -37.1(2)
B12 B9 B4 B3 -100.6(2)
B10 B9 B4 B3 -137.1(2)
B3 B9 B4 B5 99.7(2)
B8 B9 B4 B5 62.6(3)
B12 B9 B4 B5 -0.9(3)
B10 B9 B4 B5 -37.45(19)
B3 B9 B4 B10 137.1(2)
B8 B9 B4 B10 100.0(2)
B12 B9 B4 B10 36.6(2)
C3 C1 B5 B10 -150.6(2)
B4 C1 B5 B10 -39.04(19)
B3 C1 B5 B10 -0.6(3)
B6 C1 B5 B10 101.3(2)
C2 C1 B5 B10 63.9(2)
C3 C1 B5 B11 146.5(2)
B4 C1 B5 B11 -102.0(2)
B3 C1 B5 B11 -63.5(3)
B6 C1 B5 B11 38.43(19)
C2 C1 B5 B11 0.9(3)
C3 C1 B5 B6 108.0(3)
B4 C1 B5 B6 -140.4(2)
B3 C1 B5 B6 -102.0(2)
C2 C1 B5 B6 -37.48(18)
C3 C1 B5 B4 -111.6(3)
B3 C1 B5 B4 38.4(2)
B6 C1 B5 B4 140.4(2)
C2 C1 B5 B4 102.9(2)
B3 B4 B5 C1 -35.49(18)
B9 B4 B5 C1 -98.0(2)
B10 B4 B5 C1 -135.8(2)
C1 B4 B5 B10 135.8(2)
B3 B4 B5 B10 100.3(2)
B9 B4 B5 B10 37.80(19)
C1 B4 B5 B11 98.0(2)
B3 B4 B5 B11 62.5(3)
B9 B4 B5 B11 0.0(3)
B10 B4 B5 B11 -37.80(19)
C1 B4 B5 B6 35.08(18)
B3 B4 B5 B6 -0.4(3)
B9 B4 B5 B6 -62.9(2)
B10 B4 B5 B6 -100.7(2)
C18 C2 B6 C1 -108.4(2)
B8 C2 B6 C1 100.1(2)
B7 C2 B6 C1 138.3(2)
B3 C2 B6 C1 32.38(18)
C18 C2 B6 B11 152.1(2)
B8 C2 B6 B11 0.7(3)
B7 C2 B6 B11 38.83(19)
B3 C2 B6 B11 -67.1(2)
C1 C2 B6 B11 -99.5(2)
C18 C2 B6 B5 -144.9(2)
B8 C2 B6 B5 63.6(2)
B7 C2 B6 B5 101.8(2)
B3 C2 B6 B5 -4.1(3)
C1 C2 B6 B5 -36.52(18)
C18 C2 B6 B7 113.3(2)
B8 C2 B6 B7 -38.2(2)
B3 C2 B6 B7 -105.9(2)
C1 C2 B6 B7 -138.3(2)
C3 C1 B6 C2 108.8(2)
B4 C1 B6 C2 -100.1(2)
B5 C1 B6 C2 -138.1(2)
B3 C1 B6 C2 -32.45(19)
C3 C1 B6 B11 -151.7(2)
B4 C1 B6 B11 -0.6(3)
B5 C1 B6 B11 -38.61(19)
B3 C1 B6 B11 67.1(2)
C2 C1 B6 B11 99.5(2)
C3 C1 B6 B5 -113.1(2)
B4 C1 B6 B5 38.0(2)
B3 C1 B6 B5 105.7(2)
C2 C1 B6 B5 138.1(2)
C3 C1 B6 B7 145.3(2)
B4 C1 B6 B7 -63.6(3)
B5 C1 B6 B7 -101.7(2)
B3 C1 B6 B7 4.0(3)
C2 C1 B6 B7 36.49(18)
C1 B5 B6 C2 37.45(18)
B10 B5 B6 C2 -60.8(2)
B11 B5 B6 C2 -98.7(2)
B4 B5 B6 C2 2.7(3)
B10 B5 B6 C1 -98.3(2)
B11 B5 B6 C1 -136.1(2)
B4 B5 B6 C1 -34.72(18)
C1 B5 B6 B11 136.1(2)
B10 B5 B6 B11 37.85(19)
B4 B5 B6 B11 101.4(2)
C1 B5 B6 B7 99.3(2)
B10 B5 B6 B7 1.0(3)
B11 B5 B6 B7 -36.8(2)
B4 B5 B6 B7 64.6(2)
B8 B7 B6 C2 34.92(19)
B11 B7 B6 C2 135.9(2)
B12 B7 B6 C2 97.8(2)
C2 B7 B6 C1 -37.37(18)
B8 B7 B6 C1 -2.4(3)
B11 B7 B6 C1 98.6(2)
B12 B7 B6 C1 60.4(2)
C2 B7 B6 B11 -135.9(2)
B8 B7 B6 B11 -101.0(2)
B12 B7 B6 B11 -38.13(19)
C2 B7 B6 B5 -99.1(2)
B8 B7 B6 B5 -64.2(2)
B11 B7 B6 B5 36.8(2)
B12 B7 B6 B5 -1.3(3)
C2 B8 B12 B10 -62.1(2)
B9 B8 B12 B10 37.44(19)
B7 B8 B12 B10 -100.7(2)
B3 B8 B12 B10 0.0(3)
C2 B8 B12 B9 -99.5(2)
B7 B8 B12 B9 -138.1(2)
B3 B8 B12 B9 -37.41(19)
C2 B8 B12 B7 38.57(18)
B9 B8 B12 B7 138.1(2)
B3 B8 B12 B7 100.7(2)
C2 B8 B12 B11 1.1(3)
B9 B8 B12 B11 100.6(2)
B7 B8 B12 B11 -37.5(2)
B3 B8 B12 B11 63.2(3)
B3 B9 B12 B8 38.00(19)
B4 B9 B12 B8 101.7(2)
B10 B9 B12 B8 138.4(2)
B3 B9 B12 B10 -100.4(2)
B8 B9 B12 B10 -138.4(2)
B4 B9 B12 B10 -36.69(19)
B3 B9 B12 B7 0.7(3)
B8 B9 B12 B7 -37.32(19)
B4 B9 B12 B7 64.4(3)
B10 B9 B12 B7 101.1(2)
B3 B9 B12 B11 -62.3(3)
B8 B9 B12 B11 -100.3(2)
B4 B9 B12 B11 1.4(3)
B10 B9 B12 B11 38.09(19)
C2 B7 B12 B8 -38.33(18)
B11 B7 B12 B8 -137.7(2)
B6 B7 B12 B8 -100.0(2)
C2 B7 B12 B10 62.8(2)
B8 B7 B12 B10 101.1(2)
B11 B7 B12 B10 -36.64(19)
B6 B7 B12 B10 1.1(3)
C2 B7 B12 B9 -1.0(3)
B8 B7 B12 B9 37.32(19)
B11 B7 B12 B9 -100.4(2)
B6 B7 B12 B9 -62.7(3)
C2 B7 B12 B11 99.4(2)
B8 B7 B12 B11 137.7(2)
B6 B7 B12 B11 37.77(19)
C2 B6 B11 B5 101.0(2)
C1 B6 B11 B5 37.84(19)
B7 B6 B11 B5 139.1(2)
C2 B6 B11 B7 -38.07(19)
C1 B6 B11 B7 -101.3(2)
B5 B6 B11 B7 -139.1(2)
C2 B6 B11 B10 63.3(2)
C1 B6 B11 B10 0.1(3)
B5 B6 B11 B10 -37.72(19)
B7 B6 B11 B10 101.4(2)
C2 B6 B11 B12 0.1(3)
C1 B6 B11 B12 -63.1(2)
B5 B6 B11 B12 -101.0(2)
B7 B6 B11 B12 38.1(2)
C1 B5 B11 B6 -38.33(18)
B10 B5 B11 B6 -137.6(2)
B4 B5 B11 B6 -99.8(2)
C1 B5 B11 B7 -1.3(3)
B10 B5 B11 B7 -100.6(2)
B6 B5 B11 B7 37.0(2)
B4 B5 B11 B7 -62.8(3)
C1 B5 B11 B10 99.3(2)
B6 B5 B11 B10 137.6(2)
B4 B5 B11 B10 37.84(19)
C1 B5 B11 B12 62.3(3)
B10 B5 B11 B12 -36.97(19)
B6 B5 B11 B12 100.7(2)
B4 B5 B11 B12 0.9(3)
C2 B7 B11 B6 38.19(19)
B8 B7 B11 B6 99.6(2)
B12 B7 B11 B6 137.3(2)
C2 B7 B11 B5 1.2(3)
B8 B7 B11 B5 62.6(3)
B6 B7 B11 B5 -37.0(2)
B12 B7 B11 B5 100.2(2)
C2 B7 B11 B10 -62.3(2)
B8 B7 B11 B10 -0.9(3)
B6 B7 B11 B10 -100.5(2)
B12 B7 B11 B10 36.74(19)
C2 B7 B11 B12 -99.1(2)
B8 B7 B11 B12 -37.62(19)
B6 B7 B11 B12 -137.3(2)
B8 B12 B11 B6 -0.7(3)
B10 B12 B11 B6 100.7(2)
B9 B12 B11 B6 62.4(3)
B7 B12 B11 B6 -38.3(2)
B8 B12 B11 B5 -64.5(3)
B10 B12 B11 B5 36.94(19)
B9 B12 B11 B5 -1.4(3)
B7 B12 B11 B5 -102.0(2)
B8 B12 B11 B7 37.5(2)
B10 B12 B11 B7 139.0(2)
B9 B12 B11 B7 100.6(2)
B8 B12 B11 B10 -101.4(2)
B9 B12 B11 B10 -38.34(19)
B7 B12 B11 B10 -139.0(2)
C1 B5 B10 B11 -99.7(2)
B6 B5 B10 B11 -37.54(19)
B4 B5 B10 B11 -137.9(2)
C1 B5 B10 B12 -62.5(2)
B11 B5 B10 B12 37.25(19)
B6 B5 B10 B12 -0.3(3)
B4 B5 B10 B12 -100.7(2)
C1 B5 B10 B4 38.17(18)
B11 B5 B10 B4 137.9(2)
B6 B5 B10 B4 100.4(2)
C1 B5 B10 B9 0.8(3)
B11 B5 B10 B9 100.5(2)
B6 B5 B10 B9 63.0(2)
B4 B5 B10 B9 -37.37(19)
B6 B11 B10 B5 37.97(19)
B7 B11 B10 B5 101.8(2)
B12 B11 B10 B5 138.6(2)
B6 B11 B10 B12 -100.6(2)
B5 B11 B10 B12 -138.6(2)
B7 B11 B10 B12 -36.80(19)
B6 B11 B10 B4 0.4(3)
B5 B11 B10 B4 -37.60(19)
B7 B11 B10 B4 64.2(2)
B12 B11 B10 B4 101.0(2)
B6 B11 B10 B9 -62.5(2)
B5 B11 B10 B9 -100.5(2)
B7 B11 B10 B9 1.3(3)
B12 B11 B10 B9 38.11(19)
B8 B12 B10 B5 62.8(3)
B9 B12 B10 B5 100.0(2)
B7 B12 B10 B5 -0.5(3)
B11 B12 B10 B5 -37.11(19)
B8 B12 B10 B11 99.9(2)
B9 B12 B10 B11 137.1(2)
B7 B12 B10 B11 36.58(19)
B8 B12 B10 B4 -0.8(3)
B9 B12 B10 B4 36.46(19)
B7 B12 B10 B4 -64.1(2)
B11 B12 B10 B4 -100.7(2)
B8 B12 B10 B9 -37.22(19)
B7 B12 B10 B9 -100.6(2)
B11 B12 B10 B9 -137.1(2)
C1 B4 B10 B5 -38.26(18)
B3 B4 B10 B5 -100.1(2)
B9 B4 B10 B5 -137.9(2)
C1 B4 B10 B11 -0.7(2)
B3 B4 B10 B11 -62.5(2)
B9 B4 B10 B11 -100.3(2)
B5 B4 B10 B11 37.55(19)
C1 B4 B10 B12 63.0(2)
B3 B4 B10 B12 1.2(3)
B9 B4 B10 B12 -36.58(19)
B5 B4 B10 B12 101.3(2)
C1 B4 B10 B9 99.6(2)
B3 B4 B10 B9 37.76(19)
B5 B4 B10 B9 137.9(2)
B3 B9 B10 B5 -0.7(3)
B8 B9 B10 B5 -64.4(2)
B4 B9 B10 B5 37.58(19)
B12 B9 B10 B5 -101.5(2)
B3 B9 B10 B11 62.5(2)
B8 B9 B10 B11 -1.2(3)
B4 B9 B10 B11 100.8(2)
B12 B9 B10 B11 -38.29(19)
B3 B9 B10 B12 100.8(2)
B8 B9 B10 B12 37.06(19)
B4 B9 B10 B12 139.1(2)
B3 B9 B10 B4 -38.28(19)
B8 B9 B10 B4 -102.0(2)
B12 B9 B10 B4 -139.1(2)
